data_4022783
loop_
_publ_author_name
'Devarajulu Sureshkumar'
'Thanikachalam Gunasundari'
'Venkataraman Ganesh'
'Srinivasan Chandrasekaran'

_publ_section_title
;
 Regio- and Stereospecific Synthesis of \b-Sulfonamidodisulfides
 and \b-Sulfonamidosulfides from Aziridines using Tetrathiomolybdate
 as a Sulfur Transfer Reagent
;
_journal_name_full 'Journal of Organic Chemistry'
_journal_page_first 2106
_journal_page_last 2117
_journal_paper_doi 10.1021/jo0624389
_journal_volume 72
_journal_year 2007
_chemical_formula_moiety 'C22 H32 N2 O6 S4'
_chemical_formula_sum 'C22 H32 N2 O6 S4'
_chemical_formula_weight 548.74
_chemical_melting_point 429.15
_chemical_name_common beta-aminodisulfide
_chemical_name_systematic
;
 ?
;
_space_group_IT_number 15
_symmetry_cell_setting monoclinic
_symmetry_space_group_name_Hall '-C 2yc'
_symmetry_space_group_name_H-M 'C 1 2/c 1'
_atom_sites_solution_hydrogens geom
_atom_sites_solution_primary direct
_atom_sites_solution_secondary difmap
_audit_creation_method SHELXL-97
_cell_angle_alpha 90.00
_cell_angle_beta 128.617(4)
_cell_angle_gamma 90.00
_cell_formula_units_Z 4
_cell_length_a 20.599(6)
_cell_length_b 10.696(3)
_cell_length_c 14.655(4)
_cell_measurement_temperature 296(2)
_cell_measurement_theta_max 25.00
_cell_measurement_theta_min 2.29
_cell_volume 2522.6(12)
_computing_cell_refinement SMART
_computing_data_collection 'SMART (Bruker, 1998)'
_computing_data_reduction 'SAINT (Bruker, 1998)'
_computing_molecular_graphics 'Ortep-3 for Windows (Farrugia, 1997) and CAMERON (Watkin et al., 1993)'
_computing_publication_material 'PLATON (Spek, 2003)'
_computing_structure_refinement 'SHELXL-97 (Sheldrick, 1997)'
_computing_structure_solution 'SIR92 (Altomare et al., 1993)'
_diffrn_ambient_temperature 296(2)
_diffrn_measured_fraction_theta_full 0.997
_diffrn_measured_fraction_theta_max 0.997
_diffrn_measurement_device_type 'Bruker SMART CCD area detector'
_diffrn_measurement_method '\f and \w scans'
_diffrn_radiation_monochromator graphite
_diffrn_radiation_source 'fine-focus sealed tube'
_diffrn_radiation_type MoK\a
_diffrn_radiation_wavelength 0.71073
_diffrn_reflns_av_R_equivalents 0.0298
_diffrn_reflns_av_sigmaI/netI 0.0280
_diffrn_reflns_limit_h_max 24
_diffrn_reflns_limit_h_min -24
_diffrn_reflns_limit_k_max 12
_diffrn_reflns_limit_k_min -12
_diffrn_reflns_limit_l_max 16
_diffrn_reflns_limit_l_min -17
_diffrn_reflns_number 8866
_diffrn_reflns_theta_full 25.00
_diffrn_reflns_theta_max 25.00
_diffrn_reflns_theta_min 2.29
_exptl_absorpt_coefficient_mu 0.418
_exptl_absorpt_correction_T_max 0.9713
_exptl_absorpt_correction_T_min 0.9516
_exptl_absorpt_correction_type multi-scan
_exptl_absorpt_process_details '(SADABS; Sheldrick, 1997)'
_exptl_crystal_colour colorless
_exptl_crystal_density_diffrn 1.445
_exptl_crystal_density_method 'not measured'
_exptl_crystal_description block
_exptl_crystal_F_000 1160
_exptl_crystal_size_max 0.12
_exptl_crystal_size_mid 0.09
_exptl_crystal_size_min 0.07
_refine_diff_density_max 2.784
_refine_diff_density_min -0.742
_refine_diff_density_rms 0.141
_refine_ls_extinction_method none
_refine_ls_goodness_of_fit_ref 1.057
_refine_ls_hydrogen_treatment refall
_refine_ls_matrix_type full
_refine_ls_number_parameters 155
_refine_ls_number_reflns 2219
_refine_ls_number_restraints 0
_refine_ls_restrained_S_all 1.057
_refine_ls_R_factor_all 0.1023
_refine_ls_R_factor_gt 0.0901
_refine_ls_shift/su_max 0.000
_refine_ls_shift/su_mean 0.000
_refine_ls_structure_factor_coef Fsqd
_refine_ls_weighting_details 'calc w=1/[\s^2^(Fo^2^)+(0.1901P)^2^+11.0157P] where P=(Fo^2^+2Fc^2^)/3'
_refine_ls_weighting_scheme calc
_refine_ls_wR_factor_gt 0.2712
_refine_ls_wR_factor_ref 0.2832
_reflns_number_gt 1855
_reflns_number_total 2219
_reflns_threshold_expression I>2sigma(I)
_cod_data_source_file jo0624389si20070101_074737_03.cif
_cod_data_source_block compound7c
_cod_depositor_comments
;
The following automatic conversions were performed:
'_symmetry_cell_setting' value 'Monoclinic' changed to 'monoclinic'
according to '/home/saulius/struct/CIF-dictionaries/cif_core.dic'
dictionary named 'cif_core.dic' version 2.4.1 from 2010-06-29.

Automatic conversion script
Id: cif_fix_enum 1527 2010-12-29 10:47:43Z saulius 

The following automatic conversions were performed:

'_chemical_melting_point' value '156 deg' was changed to '429.15' -
it was converted from degrees Celsius(C) to Kelvins(K).

Automatic conversion script
Id: cif_fix_values 1646 2011-03-28 12:23:43Z adriana 
;
_cod_original_sg_symbol_H-M 'C 2/c'
_cod_database_code 4022783

loop_
_symmetry_equiv_pos_as_xyz
'x, y, z'
'-x, y, -z+1/2'
'x+1/2, y+1/2, z'
'-x+1/2, y+1/2, -z+1/2'
'-x, -y, -z'
'x, -y, z-1/2'
'-x+1/2, -y+1/2, -z'
'x+1/2, -y+1/2, z-1/2'

loop_
_atom_site_label
_atom_site_type_symbol
_atom_site_fract_x
_atom_site_fract_y
_atom_site_fract_z
_atom_site_U_iso_or_equiv
_atom_site_adp_type
_atom_site_occupancy
_atom_site_symmetry_multiplicity
_atom_site_calc_flag
_atom_site_refinement_flags
S2 S 0.74582(8) -0.03395(12) -0.00529(12) 0.0366(5) Uani 1 1 d .
S1 S 0.49606(9) -0.10036(16) -0.32202(15) 0.0538(6) Uani 1 1 d .
O2 O 0.7052(3) 0.0791(4) -0.0156(4) 0.0503(11) Uani 1 1 d .
N1 N 0.6977(3) -0.0966(4) -0.1308(4) 0.0362(10) Uani 1 1 d .
H1 H 0.6953 -0.1769 -0.1326 0.043 Uiso 1 1 calc R
O3 O 0.7545(3) -0.1301(4) 0.0691(4) 0.0478(10) Uani 1 1 d .
C5 C 0.8468(3) 0.0047(5) 0.0465(5) 0.0384(12) Uani 1 1 d .
C2 C 0.6567(3) -0.0338(5) -0.2440(5) 0.0363(12) Uani 1 1 d .
C10 C 0.8689(4) 0.1281(6) 0.0549(5) 0.0495(15) Uani 1 1 d .
H10 H 0.8307 0.1915 0.0328 0.059 Uiso 1 1 calc R
C3 C 0.5704(3) 0.0147(5) -0.2930(5) 0.0401(12) Uani 1 1 d .
H3A H 0.5474 0.0590 -0.3651 0.048 Uiso 1 1 calc R
H3B H 0.5772 0.0749 -0.2381 0.048 Uiso 1 1 calc R
C6 C 0.9008(4) -0.0889(6) 0.0762(5) 0.0476(14) Uani 1 1 d .
H6 H 0.8851 -0.1719 0.0700 0.057 Uiso 1 1 calc R
C8 C 1.0054(4) 0.0624(7) 0.1269(5) 0.0532(15) Uani 1 1 d .
C4 C 0.7076(4) 0.0783(6) -0.2342(6) 0.0492(15) Uani 1 1 d .
H4A H 0.7113 0.1404 -0.1838 0.059 Uiso 1 1 calc R
H4B H 0.6808 0.1136 -0.3103 0.059 Uiso 1 1 calc R
H4C H 0.7624 0.0508 -0.2025 0.059 Uiso 1 1 calc R
C1 C 0.6504(4) -0.1323(6) -0.3242(5) 0.0480(14) Uani 1 1 d .
H1A H 0.7056 -0.1537 -0.2970 0.058 Uiso 1 1 calc R
H1B H 0.6251 -0.2074 -0.3216 0.058 Uiso 1 1 calc R
C9 C 0.9482(4) 0.1559(6) 0.0966(6) 0.0592(17) Uani 1 1 d .
H9 H 0.9640 0.2392 0.1049 0.071 Uiso 1 1 calc R
C7 C 0.9805(4) -0.0585(7) 0.1162(6) 0.0558(16) Uani 1 1 d .
H7 H 1.0178 -0.1226 0.1363 0.067 Uiso 1 1 calc R
C11 C 1.0903(4) 0.0942(9) 0.1708(6) 0.077(2) Uani 1 1 d .
H11A H 1.0959 0.1834 0.1723 0.092 Uiso 1 1 calc R
H11B H 1.1001 0.0582 0.1204 0.092 Uiso 1 1 calc R
H11C H 1.1299 0.0615 0.2484 0.092 Uiso 1 1 calc R
O1 O 0.6045(4) -0.0907(8) -0.4354(6) 0.110(2) Uani 1 1 d .
H1C H 0.6352 -0.0744 -0.4516 0.132 Uiso 1 1 calc R

loop_
_atom_site_aniso_label
_atom_site_aniso_U_11
_atom_site_aniso_U_22
_atom_site_aniso_U_33
_atom_site_aniso_U_23
_atom_site_aniso_U_13
_atom_site_aniso_U_12
S2 0.0393(8) 0.0352(8) 0.0417(8) 0.0019(5) 0.0284(7) 0.0050(5)
S1 0.0384(9) 0.0612(11) 0.0662(11) -0.0192(8) 0.0348(8) -0.0097(6)
O2 0.056(3) 0.042(2) 0.064(3) -0.0013(19) 0.042(2) 0.0109(18)
N1 0.037(2) 0.028(2) 0.043(3) 0.0036(17) 0.025(2) 0.0042(16)
O3 0.056(2) 0.048(2) 0.050(2) 0.0066(18) 0.038(2) 0.0037(18)
C5 0.038(3) 0.042(3) 0.034(3) 0.001(2) 0.021(2) 0.003(2)
C2 0.034(3) 0.037(3) 0.045(3) 0.006(2) 0.029(2) 0.006(2)
C10 0.048(3) 0.038(3) 0.048(3) 0.002(2) 0.023(3) -0.001(2)
C3 0.033(3) 0.042(3) 0.049(3) 0.003(2) 0.028(3) 0.006(2)
C6 0.043(3) 0.044(3) 0.057(4) 0.006(3) 0.032(3) 0.009(2)
C8 0.044(3) 0.067(4) 0.042(3) 0.001(3) 0.023(3) -0.008(3)
C4 0.046(3) 0.055(3) 0.057(4) 0.012(3) 0.038(3) 0.000(3)
C1 0.048(3) 0.055(3) 0.043(3) 0.000(3) 0.029(3) 0.007(3)
C9 0.055(4) 0.055(4) 0.052(4) 0.001(3) 0.025(3) -0.015(3)
C7 0.045(3) 0.067(4) 0.058(4) 0.001(3) 0.033(3) 0.008(3)
C11 0.050(4) 0.122(7) 0.053(4) 0.003(4) 0.030(4) -0.018(4)
O1 0.085(4) 0.165(7) 0.077(4) -0.001(4) 0.050(4) 0.001(5)

loop_
_atom_type_symbol
_atom_type_description
_atom_type_scat_dispersion_real
_atom_type_scat_dispersion_imag
_atom_type_scat_source
C C 0.0033 0.0016 'International Tables Vol C Tables 4.2.6.8 and 6.1.1.4'
H H 0.0000 0.0000 'International Tables Vol C Tables 4.2.6.8 and 6.1.1.4'
N N 0.0061 0.0033 'International Tables Vol C Tables 4.2.6.8 and 6.1.1.4'
O O 0.0106 0.0060 'International Tables Vol C Tables 4.2.6.8 and 6.1.1.4'
S S 0.1246 0.1234 'International Tables Vol C Tables 4.2.6.8 and 6.1.1.4'

loop_
_geom_angle_atom_site_label_1
_geom_angle_atom_site_label_2
_geom_angle_atom_site_label_3
_geom_angle
_geom_angle_site_symmetry_3
O2 S2 O3 118.5(3) .
O2 S2 N1 109.5(2) .
O3 S2 N1 105.7(2) .
O2 S2 C5 107.7(3) .
O3 S2 C5 106.8(2) .
N1 S2 C5 108.2(2) .
C3 S1 S1 104.6(2) 2_654
C2 N1 S2 127.9(3) .
C2 N1 H1 116.0 .
S2 N1 H1 116.0 .
C6 C5 C10 121.5(6) .
C6 C5 S2 118.6(5) .
C10 C5 S2 119.9(4) .
N1 C2 C1 105.5(4) .
N1 C2 C3 111.3(4) .
C1 C2 C3 110.9(5) .
N1 C2 C4 111.8(5) .
C1 C2 C4 109.6(5) .
C3 C2 C4 107.7(4) .
C9 C10 C5 118.8(6) .
C9 C10 H10 120.6 .
C5 C10 H10 120.6 .
C2 C3 S1 116.6(4) .
C2 C3 H3A 108.1 .
S1 C3 H3A 108.1 .
C2 C3 H3B 108.1 .
S1 C3 H3B 108.1 .
H3A C3 H3B 107.3 .
C5 C6 C7 118.6(6) .
C5 C6 H6 120.7 .
C7 C6 H6 120.7 .
C7 C8 C9 117.5(6) .
C7 C8 C11 121.8(7) .
C9 C8 C11 120.7(7) .
C2 C4 H4A 109.5 .
C2 C4 H4B 109.5 .
H4A C4 H4B 109.5 .
C2 C4 H4C 109.5 .
H4A C4 H4C 109.5 .
H4B C4 H4C 109.5 .
O1 C1 C2 111.2(6) .
O1 C1 H1A 109.4 .
C2 C1 H1A 109.4 .
O1 C1 H1B 109.4 .
C2 C1 H1B 109.4 .
H1A C1 H1B 108.0 .
C10 C9 C8 121.5(6) .
C10 C9 H9 119.2 .
C8 C9 H9 119.2 .
C8 C7 C6 122.0(6) .
C8 C7 H7 119.0 .
C6 C7 H7 119.0 .
C8 C11 H11A 109.5 .
C8 C11 H11B 109.5 .
H11A C11 H11B 109.5 .
C8 C11 H11C 109.5 .
H11A C11 H11C 109.5 .
H11B C11 H11C 109.5 .
C1 O1 H1C 109.5 .

loop_
_geom_bond_atom_site_label_1
_geom_bond_atom_site_label_2
_geom_bond_distance
_geom_bond_site_symmetry_2
S2 O2 1.424(4) .
S2 O3 1.427(4) .
S2 N1 1.593(5) .
S2 C5 1.762(6) .
S1 C3 1.796(5) .
S1 S1 2.014(3) 2_654
N1 C2 1.473(7) .
N1 H1 0.8600 .
C5 C6 1.351(8) .
C5 C10 1.376(8) .
C2 C1 1.522(8) .
C2 C3 1.532(7) .
C2 C4 1.539(7) .
C10 C9 1.373(9) .
C10 H10 0.9300 .
C3 H3A 0.9700 .
C3 H3B 0.9700 .
C6 C7 1.393(9) .
C6 H6 0.9300 .
C8 C7 1.364(9) .
C8 C9 1.391(10) .
C8 C11 1.476(9) .
C4 H4A 0.9600 .
C4 H4B 0.9600 .
C4 H4C 0.9600 .
C1 O1 1.351(8) .
C1 H1A 0.9700 .
C1 H1B 0.9700 .
C9 H9 0.9300 .
C7 H7 0.9300 .
C11 H11A 0.9600 .
C11 H11B 0.9600 .
C11 H11C 0.9600 .
O1 H1C 0.8200 .

loop_
_geom_torsion_atom_site_label_1
_geom_torsion_atom_site_label_2
_geom_torsion_atom_site_label_3
_geom_torsion_atom_site_label_4
_geom_torsion
_geom_torsion_site_symmetry_1
O2 S2 N1 C2 36.5(5) .
O3 S2 N1 C2 165.2(4) .
C5 S2 N1 C2 -80.6(4) .
O2 S2 C5 C6 172.4(5) .
O3 S2 C5 C6 44.1(5) .
N1 S2 C5 C6 -69.3(5) .
O2 S2 C5 C10 -8.1(5) .
O3 S2 C5 C10 -136.4(5) .
N1 S2 C5 C10 110.2(5) .
S2 N1 C2 C1 159.1(4) .
S2 N1 C2 C3 -80.5(5) .
S2 N1 C2 C4 39.9(6) .
C6 C5 C10 C9 -1.2(9) .
S2 C5 C10 C9 179.3(5) .
N1 C2 C3 S1 -61.0(5) .
C1 C2 C3 S1 56.1(6) .
C4 C2 C3 S1 176.1(4) .
S1 S1 C3 C2 95.6(4) 2_654
C10 C5 C6 C7 0.0(9) .
S2 C5 C6 C7 179.5(5) .
N1 C2 C1 O1 172.4(5) .
C3 C2 C1 O1 51.8(7) .
C4 C2 C1 O1 -67.0(7) .
C5 C10 C9 C8 2.0(10) .
C7 C8 C9 C10 -1.5(10) .
C11 C8 C9 C10 179.6(6) .
C9 C8 C7 C6 0.3(10) .
C11 C8 C7 C6 179.2(6) .
C5 C6 C7 C8 0.4(10) .
